data_7044208
loop_
_publ_author_name
'gao, wei'
'liu, feng'
'zhang, bao ying'
'Zhang, Xiumei'
'liu, jie ping'
'Gao, En-Qing'
'Gao, Qingyu'

_publ_section_title
;
 2D carboxylate-bridged LnIII coordination polymers: displaying the slow
 magnetic relaxation and luminescent properties in detection of Fe3+,
 Cr2O72- and nitrobenzene
;
_journal_name_full 'Dalton Trans.'
_journal_paper_doi 10.1039/C7DT03088F
_journal_year 2017
_chemical_formula_sum 'C14 H14 N3 O12 Sm'
_chemical_formula_weight 566.64
_space_group_crystal_system monoclinic
_space_group_IT_number 14
_space_group_name_Hall '-P 2ybc'
_space_group_name_H-M_alt 'P 1 21/c 1'
_symmetry_space_group_name_Hall '-P 2ybc'
_symmetry_space_group_name_H-M 'P 1 21/c 1'
_atom_sites_solution_hydrogens mixed
_audit_creation_method SHELXL-2014/7
_audit_update_record
;
2017-08-12 deposited with the CCDC.
2017-09-13 downloaded from the CCDC.
;
_cell_angle_alpha 90
_cell_angle_beta 127.918(6)
_cell_angle_gamma 90
_cell_formula_units_Z 4
_cell_length_a 13.9556(16)
_cell_length_b 9.8837(12)
_cell_length_c 17.3889(16)
_cell_measurement_reflns_used 9158
_cell_measurement_temperature 293(2)
_cell_measurement_theta_max 27.51
_cell_measurement_theta_min 3.00
_cell_volume 1892.2(4)
_computing_cell_refinement 'Bruker SMART'
_computing_data_collection 'Bruker SMART'
_computing_data_reduction 'Bruker SAINT'
_computing_molecular_graphics 'Bruker SHELXTL'
_computing_publication_material 'Bruker SHELXTL'
_computing_structure_refinement 'SHELXL-2014/7 (Sheldrick, 2014)'
_computing_structure_solution 'Bruker SHELXTL'
_diffrn_ambient_temperature 293(2)
_diffrn_measured_fraction_theta_full 0.999
_diffrn_measured_fraction_theta_max 0.999
_diffrn_measurement_device_type 'CCD area detector'
_diffrn_measurement_method 'phi and omega scans'
_diffrn_radiation_type MoK\a
_diffrn_radiation_wavelength 0.71073
_diffrn_reflns_av_R_equivalents 0.0301
_diffrn_reflns_av_unetI/netI 0.0159
_diffrn_reflns_Laue_measured_fraction_full 0.999
_diffrn_reflns_Laue_measured_fraction_max 0.999
_diffrn_reflns_limit_h_max 16
_diffrn_reflns_limit_h_min -16
_diffrn_reflns_limit_k_max 11
_diffrn_reflns_limit_k_min -11
_diffrn_reflns_limit_l_max 20
_diffrn_reflns_limit_l_min -18
_diffrn_reflns_number 26781
_diffrn_reflns_point_group_measured_fraction_full 0.999
_diffrn_reflns_point_group_measured_fraction_max 0.999
_diffrn_reflns_theta_full 25.008
_diffrn_reflns_theta_max 25.008
_diffrn_reflns_theta_min 2.970
_diffrn_source 'fine-focus sealed tube'
_exptl_absorpt_coefficient_mu 3.175
_exptl_absorpt_correction_type none
_exptl_crystal_colour colorless
_exptl_crystal_density_diffrn 1.989
_exptl_crystal_density_method 'not measured'
_exptl_crystal_description block
_exptl_crystal_F_000 1108
_exptl_crystal_size_max 0.100
_exptl_crystal_size_mid 0.100
_exptl_crystal_size_min 0.080
_refine_diff_density_max 0.932
_refine_diff_density_min -0.868
_refine_diff_density_rms 0.086
_refine_ls_extinction_method none
_refine_ls_goodness_of_fit_ref 1.092
_refine_ls_hydrogen_treatment mixed
_refine_ls_matrix_type full
_refine_ls_number_parameters 272
_refine_ls_number_reflns 3339
_refine_ls_number_restraints 6
_refine_ls_restrained_S_all 1.151
_refine_ls_R_factor_all 0.0259
_refine_ls_R_factor_gt 0.0200
_refine_ls_shift/su_max 0.001
_refine_ls_shift/su_mean 0.000
_refine_ls_structure_factor_coef Fsqd
_refine_ls_weighting_details 'w=1/[\s^2^(Fo^2^)+(0.0200P)^2^+3.2612P] where P=(Fo^2^+2Fc^2^)/3'
_refine_ls_weighting_scheme calc
_refine_ls_wR_factor_gt 0.0451
_refine_ls_wR_factor_ref 0.0481
_reflns_Friedel_coverage 0.000
_reflns_number_gt 2942
_reflns_number_total 3339
_reflns_threshold_expression 'I > 2\s(I)'
_cod_data_source_file c7dt03088f2.cif
_cod_data_source_block 4_CCDC3
_cod_database_code 7044208
_shelx_shelxl_version_number 2014/7
_shelx_space_group_comment
;
The symmetry employed for this shelxl refinement is uniquely defined
by the following loop, which should always be used as a source of
symmetry information in preference to the above space-group names.
They are only intended as comments.
;
_shelx_estimated_absorpt_t_min 0.742
_shelx_estimated_absorpt_t_max 0.785

loop_
_space_group_symop_operation_xyz
'x, y, z'
'-x, y+1/2, -z+1/2'
'-x, -y, -z'
'x, -y-1/2, z-1/2'

loop_
_atom_site_label
_atom_site_type_symbol
_atom_site_fract_x
_atom_site_fract_y
_atom_site_fract_z
_atom_site_U_iso_or_equiv
_atom_site_adp_type
_atom_site_occupancy
_atom_site_site_symmetry_order
_atom_site_calc_flag
_atom_site_refinement_flags_posn
_atom_site_refinement_flags_adp
Sm1 Sm -0.50867(2) -0.04392(2) -0.64894(2) 0.01809(6) Uani 1 1 d . .
O1 O -0.3996(2) -0.2342(2) -0.63986(15) 0.0229(5) Uani 1 1 d . .
O2 O -0.4720(3) -0.4206(2) -0.72887(16) 0.0374(6) Uani 1 1 d . .
O3 O -0.5072(2) -0.8341(2) -0.58541(16) 0.0295(5) Uani 1 1 d . .
O4 O -0.4513(2) -0.8217(2) -0.43567(16) 0.0282(5) Uani 1 1 d . .
O6 O -0.6521(2) -0.1950(3) -0.78817(17) 0.0383(6) Uani 1 1 d . .
H6A H -0.7218 -0.1683 -0.8158 0.057 Uiso 1 1 d R U
H6B H -0.6387 -0.2534 -0.8050 0.057 Uiso 1 1 d R U
O7 O -0.3009(3) 0.0497(3) -0.5792(2) 0.0447(7) Uani 1 1 d . .
O8 O -0.3151(2) -0.0409(3) -0.47389(17) 0.0342(6) Uani 1 1 d . .
O9 O -0.7184(2) 0.0130(3) -0.71355(19) 0.0432(7) Uani 1 1 d . .
H9A H -0.7593 -0.0562 -0.7320 0.065 Uiso 1 1 d R U
H9B H -0.7156 0.0505 -0.6681 0.065 Uiso 1 1 d R U
O10 O -0.1457(3) 0.0513(5) -0.4253(3) 0.1017(15) Uani 1 1 d . .
O11 O -0.0549(3) -0.2550(4) -0.4262(3) 0.0781(10) Uani 1 1 d . U
O12 O 0.1104(3) -0.3074(4) -0.2871(2) 0.0676(10) Uani 1 1 d . .
O13 O 0.0981(3) -0.3205(4) -0.41663(19) 0.0644(10) Uani 1 1 d . .
N1 N -0.0689(3) -0.2671(3) -0.1112(2) 0.0386(8) Uani 1 1 d . .
H1 H -0.0246 -0.2309 -0.0542 0.046 Uiso 1 1 d R U
N2 N -0.2505(3) 0.0212(3) -0.4908(3) 0.0431(8) Uani 1 1 d . .
N3 N 0.0513(3) -0.2926(4) -0.3758(2) 0.0506(10) Uani 1 1 d . .
C1 C -0.4183(3) -0.3590(3) -0.6487(2) 0.0202(6) Uani 1 1 d . .
C2 C -0.3824(3) -0.4392(3) -0.5613(2) 0.0169(6) Uani 1 1 d . .
C3 C -0.4277(3) -0.5692(3) -0.5726(2) 0.0187(6) Uani 1 1 d . .
H3A H -0.4735 -0.6103 -0.6336 0.022 Uiso 1 1 calc R U
C4 C -0.4047(3) -0.6377(3) -0.4931(2) 0.0163(6) Uani 1 1 d . .
C5 C -0.3342(3) -0.5771(3) -0.4018(2) 0.0198(6) Uani 1 1 d . .
H5B H -0.3194 -0.6229 -0.3487 0.024 Uiso 1 1 calc R U
C6 C -0.2851(3) -0.4484(3) -0.3886(2) 0.0187(6) Uani 1 1 d . .
C7 C -0.3106(3) -0.3801(3) -0.4692(2) 0.0184(6) Uani 1 1 d . .
H7A H -0.2793 -0.2938 -0.4615 0.022 Uiso 1 1 calc R U
C8 C -0.4580(3) -0.7749(3) -0.5056(2) 0.0180(6) Uani 1 1 d . .
C9 C -0.2093(3) -0.3848(3) -0.2907(2) 0.0217(7) Uani 1 1 d . .
C10 C -0.2260(4) -0.4159(4) -0.2217(2) 0.0391(9) Uani 1 1 d . .
H10A H -0.2855 -0.4774 -0.2364 0.047 Uiso 1 1 calc R U
C11 C -0.1544(4) -0.3553(5) -0.1320(3) 0.0501(12) Uani 1 1 d . .
H11A H -0.1652 -0.3755 -0.0856 0.060 Uiso 1 1 calc R U
C12 C -0.0485(3) -0.2321(4) -0.1744(2) 0.0310(8) Uani 1 1 d . .
C13 C -0.1198(3) -0.2915(3) -0.2655(2) 0.0265(7) Uani 1 1 d . .
H13A H -0.1077 -0.2685 -0.3108 0.032 Uiso 1 1 calc R U
C14 C 0.0494(4) -0.1332(5) -0.1424(3) 0.0520(11) Uani 1 1 d . .
H14A H 0.0848 -0.1034 -0.0774 0.078 Uiso 1 1 calc R U
H14B H 0.0161 -0.0569 -0.1857 0.078 Uiso 1 1 calc R U
H14C H 0.1107 -0.1752 -0.1433 0.078 Uiso 1 1 calc R U

loop_
_atom_site_aniso_label
_atom_site_aniso_U_11
_atom_site_aniso_U_22
_atom_site_aniso_U_33
_atom_site_aniso_U_23
_atom_site_aniso_U_13
_atom_site_aniso_U_12
Sm1 0.02892(10) 0.01276(9) 0.01429(8) -0.00066(6) 0.01413(7) -0.00208(7)
O1 0.0337(12) 0.0161(11) 0.0221(11) 0.0011(9) 0.0188(10) -0.0004(9)
O2 0.0716(19) 0.0224(13) 0.0220(12) -0.0037(10) 0.0307(13) -0.0026(12)
O3 0.0459(14) 0.0176(12) 0.0249(12) -0.0063(9) 0.0217(11) -0.0046(10)
O4 0.0439(14) 0.0223(12) 0.0301(12) 0.0008(10) 0.0287(12) -0.0063(10)
O6 0.0336(14) 0.0392(15) 0.0321(13) -0.0165(12) 0.0152(12) -0.0002(12)
O7 0.0518(17) 0.0381(15) 0.0591(18) -0.0039(14) 0.0416(16) -0.0115(13)
O8 0.0364(14) 0.0347(14) 0.0269(12) -0.0062(11) 0.0171(11) -0.0029(12)
O9 0.0362(14) 0.0414(15) 0.0390(15) -0.0119(12) 0.0165(13) 0.0036(12)
O10 0.038(2) 0.128(4) 0.089(3) -0.023(3) 0.014(2) -0.037(2)
O11 0.0689(17) 0.107(2) 0.0701(16) 0.0187(14) 0.0485(14) 0.0138(14)
O12 0.059(2) 0.110(3) 0.0314(15) 0.0232(17) 0.0264(15) 0.028(2)
O13 0.0417(16) 0.121(3) 0.0308(15) 0.0167(17) 0.0223(14) 0.0213(18)
N1 0.0356(17) 0.055(2) 0.0209(14) -0.0159(14) 0.0149(14) -0.0174(16)
N2 0.0334(18) 0.0376(19) 0.050(2) -0.0125(16) 0.0216(17) -0.0067(15)
N3 0.0309(18) 0.082(3) 0.0344(18) 0.0236(18) 0.0177(16) 0.0141(18)
C1 0.0282(16) 0.0192(16) 0.0187(15) -0.0008(13) 0.0171(14) 0.0019(13)
C2 0.0204(15) 0.0173(15) 0.0172(14) 0.0017(12) 0.0136(13) 0.0024(12)
C3 0.0233(16) 0.0177(15) 0.0166(14) -0.0030(12) 0.0131(13) 0.0002(12)
C4 0.0199(15) 0.0128(14) 0.0188(14) 0.0004(12) 0.0131(13) 0.0015(12)
C5 0.0225(16) 0.0222(16) 0.0171(14) 0.0025(12) 0.0135(13) 0.0025(13)
C6 0.0201(15) 0.0199(15) 0.0162(14) -0.0022(13) 0.0111(13) -0.0011(13)
C7 0.0213(15) 0.0149(15) 0.0204(15) -0.0019(12) 0.0134(13) -0.0029(12)
C8 0.0209(15) 0.0143(14) 0.0218(15) 0.0008(12) 0.0147(13) 0.0035(12)
C9 0.0221(16) 0.0236(17) 0.0159(14) -0.0017(13) 0.0099(13) -0.0001(14)
C10 0.044(2) 0.052(2) 0.0251(18) -0.0124(17) 0.0231(17) -0.0239(19)
C11 0.053(3) 0.077(3) 0.0268(19) -0.014(2) 0.0280(19) -0.030(2)
C12 0.0261(17) 0.035(2) 0.0264(17) -0.0047(15) 0.0135(15) -0.0052(15)
C13 0.0277(17) 0.0293(18) 0.0229(16) -0.0030(14) 0.0157(15) -0.0046(15)
C14 0.046(2) 0.058(3) 0.048(2) -0.020(2) 0.027(2) -0.028(2)

loop_
_atom_type_symbol
_atom_type_description
_atom_type_scat_dispersion_real
_atom_type_scat_dispersion_imag
_atom_type_scat_source
C C 0.0033 0.0016 'International Tables Vol C Tables 4.2.6.8 and 6.1.1.4'
H H 0.0000 0.0000 'International Tables Vol C Tables 4.2.6.8 and 6.1.1.4'
N N 0.0061 0.0033 'International Tables Vol C Tables 4.2.6.8 and 6.1.1.4'
O O 0.0106 0.0060 'International Tables Vol C Tables 4.2.6.8 and 6.1.1.4'
Sm Sm -0.1638 3.4418 'International Tables Vol C Tables 4.2.6.8 and 6.1.1.4'

loop_
_geom_angle_atom_site_label_1
_geom_angle_atom_site_label_2
_geom_angle_atom_site_label_3
_geom_angle
_geom_angle_site_symmetry_1
_geom_angle_site_symmetry_3
O4 Sm1 O2 163.08(9) 3_444 2_453
O4 Sm1 O3 98.34(8) 3_444 1_565
O2 Sm1 O3 85.93(8) 2_453 1_565
O4 Sm1 O1 84.09(8) 3_444 .
O2 Sm1 O1 100.81(8) 2_453 .
O3 Sm1 O1 148.67(8) 1_565 .
O4 Sm1 O9 74.69(9) 3_444 .
O2 Sm1 O9 91.43(10) 2_453 .
O3 Sm1 O9 71.17(9) 1_565 .
O1 Sm1 O9 138.26(8) . .
O4 Sm1 O6 84.75(8) 3_444 .
O2 Sm1 O6 81.51(9) 2_453 .
O3 Sm1 O6 139.57(8) 1_565 .
O1 Sm1 O6 71.71(8) . .
O9 Sm1 O6 70.91(8) . .
O4 Sm1 O7 124.30(9) 3_444 .
O2 Sm1 O7 72.60(10) 2_453 .
O3 Sm1 O7 77.02(9) 1_565 .
O1 Sm1 O7 76.00(8) . .
O9 Sm1 O7 145.31(9) . .
O6 Sm1 O7 133.47(9) . .
O4 Sm1 O8 74.75(8) 3_444 .
O2 Sm1 O8 122.10(9) 2_453 .
O3 Sm1 O8 74.34(8) 1_565 .
O1 Sm1 O8 76.27(8) . .
O9 Sm1 O8 129.20(8) . .
O6 Sm1 O8 143.45(8) . .
O7 Sm1 O8 50.25(9) . .
O4 Sm1 N2 99.61(10) 3_444 .
O2 Sm1 N2 97.30(10) 2_453 .
O3 Sm1 N2 73.57(9) 1_565 .
O1 Sm1 N2 75.23(8) . .
O9 Sm1 N2 142.89(9) . .
O6 Sm1 N2 146.02(9) . .
O7 Sm1 N2 25.16(9) . .
O8 Sm1 N2 25.10(9) . .
C1 O1 Sm1 134.4(2) . .
C1 O2 Sm1 157.3(2) . 2_443
C8 O3 Sm1 140.8(2) . 1_545
C8 O4 Sm1 159.6(2) . 3_444
Sm1 O6 H6A 109.5 . .
Sm1 O6 H6B 128.4 . .
H6A O6 H6B 122.1 . .
N2 O7 Sm1 96.7(2) . .
N2 O8 Sm1 96.4(2) . .
Sm1 O9 H9A 109.5 . .
Sm1 O9 H9B 108.2 . .
H9A O9 H9B 110.5 . .
C11 N1 C12 123.5(3) . .
C11 N1 H1 118.3 . .
C12 N1 H1 118.3 . .
O10 N2 O8 121.4(4) . .
O10 N2 O7 122.1(4) . .
O8 N2 O7 116.5(3) . .
O10 N2 Sm1 178.1(3) . .
O8 N2 Sm1 58.46(17) . .
O7 N2 Sm1 58.10(17) . .
O11 N3 O12 121.0(4) . .
O11 N3 O13 118.8(3) . .
O12 N3 O13 120.1(3) . .
O1 C1 O2 123.3(3) . .
O1 C1 C2 118.8(3) . .
O2 C1 C2 117.8(3) . .
C3 C2 C7 119.6(3) . .
C3 C2 C1 120.3(3) . .
C7 C2 C1 120.0(3) . .
C4 C3 C2 120.1(3) . .
C4 C3 H3A 119.9 . .
C2 C3 H3A 119.9 . .
C3 C4 C5 119.7(3) . .
C3 C4 C8 120.5(3) . .
C5 C4 C8 119.8(3) . .
C4 C5 C6 120.9(3) . .
C4 C5 H5B 119.6 . .
C6 C5 H5B 119.6 . .
C7 C6 C5 118.8(3) . .
C7 C6 C9 120.7(3) . .
C5 C6 C9 120.5(3) . .
C6 C7 C2 120.9(3) . .
C6 C7 H7A 119.6 . .
C2 C7 H7A 119.6 . .
O4 C8 O3 124.6(3) . .
O4 C8 C4 117.4(3) . .
O3 C8 C4 118.0(3) . .
C13 C9 C10 118.0(3) . .
C13 C9 C6 120.9(3) . .
C10 C9 C6 121.1(3) . .
C11 C10 C9 119.6(3) . .
C11 C10 H10A 120.2 . .
C9 C10 H10A 120.2 . .
N1 C11 C10 120.0(3) . .
N1 C11 H11A 120.0 . .
C10 C11 H11A 120.0 . .
N1 C12 C13 117.7(3) . .
N1 C12 C14 118.3(3) . .
C13 C12 C14 124.0(3) . .
C12 C13 C9 121.2(3) . .
C12 C13 H13A 119.4 . .
C9 C13 H13A 119.4 . .
C12 C14 H14A 109.5 . .
C12 C14 H14B 109.5 . .
H14A C14 H14B 109.5 . .
C12 C14 H14C 109.5 . .
H14A C14 H14C 109.5 . .
H14B C14 H14C 109.5 . .

loop_
_geom_bond_atom_site_label_1
_geom_bond_atom_site_label_2
_geom_bond_distance
_geom_bond_site_symmetry_2
Sm1 O4 2.292(2) 3_444
Sm1 O2 2.317(2) 2_453
Sm1 O3 2.344(2) 1_565
Sm1 O1 2.363(2) .
Sm1 O9 2.470(3) .
Sm1 O6 2.478(2) .
Sm1 O7 2.533(3) .
Sm1 O8 2.541(2) .
Sm1 N2 2.963(3) .
O1 C1 1.250(4) .
O2 C1 1.261(4) .
O2 Sm1 2.317(2) 2_443
O3 C8 1.252(4) .
O3 Sm1 2.344(2) 1_545
O4 C8 1.249(4) .
O4 Sm1 2.292(2) 3_444
O6 H6A 0.8199 .
O6 H6B 0.7223 .
O7 N2 1.269(4) .
O8 N2 1.265(4) .
O9 H9A 0.8200 .
O9 H9B 0.8519 .
O10 N2 1.215(5) .
O11 N3 1.227(5) .
O12 N3 1.232(4) .
O13 N3 1.255(4) .
N1 C11 1.335(5) .
N1 C12 1.340(4) .
N1 H1 0.8599 .
C1 C2 1.502(4) .
C2 C3 1.391(4) .
C2 C7 1.392(4) .
C3 C4 1.388(4) .
C3 H3A 0.9300 .
C4 C5 1.389(4) .
C4 C8 1.497(4) .
C5 C6 1.395(4) .
C5 H5B 0.9300 .
C6 C7 1.390(4) .
C6 C9 1.483(4) .
C7 H7A 0.9300 .
C9 C13 1.389(5) .
C9 C10 1.390(5) .
C10 C11 1.369(5) .
C10 H10A 0.9300 .
C11 H11A 0.9300 .
C12 C13 1.380(5) .
C12 C14 1.482(5) .
C13 H13A 0.9300 .
C14 H14A 0.9600 .
C14 H14B 0.9600 .
C14 H14C 0.9600 .

loop_
_geom_torsion_atom_site_label_1
_geom_torsion_atom_site_label_2
_geom_torsion_atom_site_label_3
_geom_torsion_atom_site_label_4
_geom_torsion
_geom_torsion_site_symmetry_1
Sm1 O8 N2 O10 177.8(4) .
Sm1 O8 N2 O7 -2.3(3) .
Sm1 O7 N2 O10 -177.8(4) .
Sm1 O7 N2 O8 2.4(3) .
Sm1 O1 C1 O2 90.5(4) .
Sm1 O1 C1 C2 -85.5(3) .
Sm1 O2 C1 O1 94.1(6) 2_443
Sm1 O2 C1 C2 -89.8(6) 2_443
O1 C1 C2 C3 164.1(3) .
O2 C1 C2 C3 -12.2(4) .
O1 C1 C2 C7 -11.3(4) .
O2 C1 C2 C7 172.4(3) .
C7 C2 C3 C4 2.1(4) .
C1 C2 C3 C4 -173.3(3) .
C2 C3 C4 C5 -1.3(4) .
C2 C3 C4 C8 177.1(3) .
C3 C4 C5 C6 -0.5(4) .
C8 C4 C5 C6 -178.9(3) .
C4 C5 C6 C7 1.6(4) .
C4 C5 C6 C9 -179.6(3) .
C5 C6 C7 C2 -0.8(4) .
C9 C6 C7 C2 -179.6(3) .
C3 C2 C7 C6 -1.1(4) .
C1 C2 C7 C6 174.4(3) .
Sm1 O4 C8 O3 -16.4(8) 3_444
Sm1 O4 C8 C4 162.8(5) 3_444
Sm1 O3 C8 O4 -49.8(5) 1_545
Sm1 O3 C8 C4 131.0(3) 1_545
C3 C4 C8 O4 -168.4(3) .
C5 C4 C8 O4 10.1(4) .
C3 C4 C8 O3 10.9(4) .
C5 C4 C8 O3 -170.7(3) .
C7 C6 C9 C13 -29.4(5) .
C5 C6 C9 C13 151.8(3) .
C7 C6 C9 C10 150.2(3) .
C5 C6 C9 C10 -28.6(5) .
C13 C9 C10 C11 -0.4(6) .
C6 C9 C10 C11 180.0(4) .
C12 N1 C11 C10 0.5(7) .
C9 C10 C11 N1 -0.1(7) .
C11 N1 C12 C13 -0.3(6) .
C11 N1 C12 C14 -179.9(4) .
N1 C12 C13 C9 -0.3(5) .
C14 C12 C13 C9 179.3(4) .
C10 C9 C13 C12 0.7(5) .
C6 C9 C13 C12 -179.8(3) .
